data_2004026
loop_
_publ_author_name
'Tokoro, K.'
'Ebihara, M.'
'Kawamura, T.'

_publ_section_title
;
 (Cu<i>X</i>)~<i>n~</i> Helical Chains in
 [Pt(S~2~CNEt~2~)~2~Cu~2~<i>X</i>~2~] (<i>X</i> = Br, Cl)
;
_journal_issue 10
_journal_name_full 'Acta Crystallographica Section C'
_journal_page_first 2010
_journal_page_last 2013
_journal_paper_doi 10.1107/S0108270195001855
_journal_volume 51
_journal_year 1995
_chemical_formula_moiety 'C10 H20 Br2 Cu2 N2 Pt S4'
_chemical_formula_sum 'C10 H20 Br2 Cu2 N2 Pt S4'
_chemical_formula_weight 778.51
_chemical_name_systematic
;
poly[bis-{\m~2~-(bromo)-copper(I)}-bis-\m~3~-(N,N-diethyldithiocarbamato-
S,S,S',S')platinum(II)]
;
_space_group_IT_number 88
_symmetry_cell_setting tetragonal
_symmetry_space_group_name_Hall '-I 4ad'
_symmetry_space_group_name_H-M 'I 41/a :2'
_cell_angle_alpha 90
_cell_angle_beta 90
_cell_angle_gamma 90
_cell_formula_units_Z 8
_cell_length_a 15.967(1)
_cell_length_b 15.967(1)
_cell_length_c 15.348(4)
_cell_measurement_reflns_used 23
_cell_measurement_temperature 296
_cell_measurement_theta_max 14.62
_cell_measurement_theta_min 12.51
_cell_volume 3912.9(11)
_computing_cell_refinement 'MSC/AFC Diffractometer Control Software'
_computing_data_collection
;MSC/AFC Diffractometer Control Software (Molecular Structure Corporation,
 1988)
;
_computing_data_reduction 'PROCESS TEXSAN (Molecular Structure Corporation, 1993)'
_computing_publication_material 'FINISH TEXSAN'
_computing_structure_refinement 'LS TEXSAN'
_computing_structure_solution 'PROCESS TEXSAN (Molecular Structure Corporation, 1993)'
_diffrn_ambient_temperature 296
_diffrn_measurement_device AFC7R
_diffrn_measurement_method \w/2\q
_diffrn_radiation_monochromator graphite
_diffrn_radiation_source 'Rigaku rotating anode'
_diffrn_radiation_type 'Molybdenum K\a'
_diffrn_radiation_wavelength 0.7107
_diffrn_reflns_av_R_equivalents 0.041
_diffrn_reflns_limit_h_max 20
_diffrn_reflns_limit_h_min 0
_diffrn_reflns_limit_k_max 20
_diffrn_reflns_limit_k_min 0
_diffrn_reflns_limit_l_max 19
_diffrn_reflns_limit_l_min 0
_diffrn_reflns_number 2506
_diffrn_reflns_theta_max 27.5
_diffrn_reflns_theta_min 1.5
_diffrn_standards_decay_% -1.56
_diffrn_standards_interval_count 150
_diffrn_standards_number 3
_exptl_absorpt_coefficient_mu 13.78
_exptl_absorpt_correction_T_max 0.41
_exptl_absorpt_correction_T_min 0.076
_exptl_absorpt_correction_type refdelf
_exptl_absorpt_process_details 'DIFABS (Walker & Stuart, 1983)'
_exptl_crystal_colour yellow
_exptl_crystal_density_diffrn 2.643
_exptl_crystal_description prismatic
_exptl_crystal_F_000 2912.00
_exptl_crystal_size_max 0.3
_exptl_crystal_size_mid 0.2
_exptl_crystal_size_min 0.07
_refine_diff_density_max 0.97
_refine_diff_density_min -1.29
_refine_ls_extinction_coef 0.0
_refine_ls_extinction_method none
_refine_ls_goodness_of_fit_obs 1.56
_refine_ls_hydrogen_treatment 'H atoms not located'
_refine_ls_matrix_type full
_refine_ls_number_constraints 3
_refine_ls_number_parameters 97
_refine_ls_number_reflns 1521
_refine_ls_R_factor_obs 0.045
_refine_ls_shift/esd_max <0.0001
_refine_ls_structure_factor_coef F
_refine_ls_weighting_details 'w = 1/[\s^2^(F)+(0.08F)^2^/4]'
_refine_ls_weighting_scheme calc
_refine_ls_wR_factor_obs 0.041
_reflns_number_observed 1521
_reflns_number_total 2344
_reflns_observed_criterion I>2\s(I)
_cod_data_source_file mu1152.cif
_cod_data_source_block 1
_cod_depositor_comments
;
The following automatic conversions were performed:

'_refine_ls_weighting_scheme' value 'calc w =
1/[\s^2^(F)+(0.08F)^2^/4]' was changed to 'calc'. New tag
'_refine_ls_weighting_details' was created. The value of the new tag
was set to 'w = 1/[\s^2^(F)+(0.08F)^2^/4]'.

Automatic conversion script
Id: cif_fix_values 3143 2015-03-26 13:38:13Z robertas 
;
_cod_original_cell_volume 3912.9(8)
_cod_original_sg_symbol_H-M 'I 41/a'
_cod_database_code 2004026

loop_
_symmetry_equiv_pos_as_xyz
'   +x,   +y,   +z'
'   -x,1/2-y,   +z'
3/4-y,1/4+x,1/4+z
1/4+y,1/4-x,1/4+z
'   -x,   -y,   -z'
'   +x,1/2+y,   -z'
3/4+y,1/4-x,1/4-z
1/4-y,1/4+x,1/4-z
1/2-x,-y,1/2+z
3/4+y,3/4-x,3/4+z
1/2+x,+y,1/2-z
1/4+y,3/4-x,3/4-z
1/2+x,1/2+y,1/2+z
1/4-y,3/4+x,3/4+z
1/2-x,1/2-y,1/2-z
3/4-y,3/4+x,3/4-z

loop_
_atom_site_aniso_label
_atom_site_aniso_U_11
_atom_site_aniso_U_22
_atom_site_aniso_U_33
_atom_site_aniso_U_12
_atom_site_aniso_U_13
_atom_site_aniso_U_23
Pt1 0.0274(3) 0.0370(3) 0.0347(4) 0.0007(2) -0.0008(3) 0.0003(3)
Br1 0.0493(7) 0.0488(7) 0.0406(8) -0.0030(5) -0.0068(7) 0.0038(7)
Cu1 0.0497(9) 0.0523(9) 0.0439(10) 0.0036(7) -0.0014(8) 0.0045(9)
S1 0.0340(10) 0.043(2) 0.040(2) -0.0050(10) 0.0000(10) 0.0030(10)
S2 0.0330(10) 0.040(2) 0.040(2) -0.0020(10) 0.0010(10) -0.0030(10)
N1 0.040(6) 0.061(7) 0.050(8) -0.003(5) -0.004(6) -0.015(6)
C1 0.028(5) 0.038(6) 0.035(7) 0.003(5) 0.001(5) -0.008(5)
C2 0.058(9) 0.100(10) 0.026(7) -0.019(8) 0.006(7) 0.007(8)
C3 0.080(10) 0.080(10) 0.09(2) -0.015(9) -0.010(10) 0.050(10)
C4 0.047(8) 0.080(10) 0.043(9) -0.012(7) -0.008(7) -0.029(8)

loop_
_atom_site_label
_atom_site_occupancy
_atom_site_fract_x
_atom_site_fract_y
_atom_site_fract_z
_atom_site_U_iso_or_equiv
_atom_site_thermal_displace_type
Pt1 0.5 0.0 0.0 0.0 0.0330(2) Uij
Br1 1.0 0.23285(7) -0.03110(7) 0.2502(1) 0.0462(4) Uij
Cu1 1.0 0.20619(9) 0.05168(9) 0.1212(1) 0.0486(5) Uij
S1 1.0 0.0642(2) 0.0840(2) 0.1031(2) 0.0387(8) Uij
S2 1.0 -0.0665(2) -0.0327(2) 0.1289(2) 0.0376(8) Uij
N1 1.0 0.0054(6) 0.0463(7) 0.2666(8) 0.050(3) Uij
C1 1.0 0.0023(6) 0.0358(7) 0.1813(8) 0.034(3) Uij
C2 1.0 -0.0451(8) -0.006(1) 0.3268(9) 0.060(5) Uij
C3 1.0 0.0099(9) -0.080(1) 0.359(1) 0.086(6) Uij
C4 1.0 0.0669(8) 0.1088(9) 0.3031(9) 0.056(4) Uij
C5 0.66(7) 0.042(1) 0.141(1) 0.393(2) 0.072(9) Uij
C6 0.34 0.025(3) 0.178(3) 0.326(4) 0.07(1) Uij

loop_
_atom_type_symbol
_atom_type_scat_source
_atom_type_scat_dispersion_real
_atom_type_scat_dispersion_imag
Pt 'International Tables' -1.703 8.390
Cu 'International Tables' 0.320 1.265
S 'International Tables' 0.125 0.123
N 'International Tables' 0.006 0.003
C 'International Tables' 0.003 0.002
H 'International Tables' 0.000 0.000
Br 'International Tables' -0.290 2.459

loop_
_geom_angle_atom_site_label_1
_geom_angle_atom_site_label_2
_geom_angle_atom_site_label_3
_geom_angle_site_symmetry_1
_geom_angle_site_symmetry_3
_geom_angle
_geom_angle_publ_flag
S1 Pt1 S1 . 5 180 yes
S1 Pt1 S2 . . 75.40(10) yes
S1 Pt1 S2 . 5 104.60(10) no
S1 Pt1 S2 5 . 104.60(10) no
S1 Pt1 S2 5 5 75.40(10) no
S2 Pt1 S2 . 5 180 yes
Cu1 Br1 Cu1 . 4 115.45(5) yes
Br1 Cu1 Br1 . 14_544 106.70(6) yes
Br1 Cu1 S1 . . 112.80(10) yes
Br1 Cu1 S2 . 8 112.70(10) yes
Br1 Cu1 S1 14_544 . 118.50(10) yes
Br1 Cu1 S2 14_544 8 98.12(10) yes
S1 Cu1 S2 . 8 107.20(10) yes
Pt1 S1 Cu1 . . 112.50(10) yes
Pt1 S1 C1 . . 87.9(4) yes
Cu1 S1 C1 . . 111.8(4) yes
Pt1 S2 Cu1 . 7_455 106.50(10) yes
Pt1 S2 C1 . . 87.9(4) yes
Cu1 S2 C1 7_455 . 103.3(4) yes
C1 N1 C2 . . 121.0(10) yes
C1 N1 C4 . . 118.0(10) yes
C2 N1 C4 . . 119.0(10) yes
S1 C1 S2 . . 108.5(7) yes
S1 C1 N1 . . 127.4(9) yes
S2 C1 N1 . . 124.0(9) yes
N1 C2 C3 . . 108.0(10) yes
N1 C4 C5 . . 112.0(10) yes
N1 C4 C6 . . 108(2) yes
C5 C4 C6 . . 49(2) yes
C4 C5 C6 . . 57(2) yes
C4 C6 C5 . . 73(2) yes

loop_
_geom_bond_atom_site_label_1
_geom_bond_atom_site_label_2
_geom_bond_site_symmetry_2
_geom_bond_distance
_geom_bond_publ_flag
Pt1 S1 . 2.313(3) yes
Pt1 S1 5 2.313(3) yes
Pt1 S2 . 2.305(3) yes
Pt1 S2 5 2.305(3) yes
Br1 Cu1 . 2.418(2) yes
Br1 Cu1 4 2.467(2) yes
Cu1 S1 . 2.342(3) yes
Cu1 S2 8 2.434(3) yes
S1 C1 . 1.730(10) yes
S2 C1 . 1.740(10) yes
N1 C1 . 1.32(2) yes
N1 C2 . 1.48(2) yes
N1 C4 . 1.510(10) yes
C2 C3 . 1.56(2) yes
C4 C5 . 1.52(3) yes
C4 C6 . 1.34(4) yes
C5 C6 . 1.21(5) yes
